data_7047929
loop_
_publ_author_name
'Misawa-Suzuki, T.'
'Matsuya, K.'
'Watanabe, T.'
'Nagao, H.'

_publ_section_title
;
 Triply bridged dinuclear ruthenium complexes bearing
 alkylbis(2-pyridylmethyl)amine in the mixed-valence state of
 Ru(ii)--Ru(iii)
;
_journal_name_full 'Dalton Transactions'
_journal_paper_doi 10.1039/C8DT03507E
_journal_year 2018
_chemical_formula_moiety 'C30 H42 Br F12 N6 O3 P2 Ru2'
_chemical_formula_sum 'C30 H42 Br F12 N6 O3 P2 Ru2'
_chemical_formula_weight 1106.67
_space_group_crystal_system orthorhombic
_space_group_IT_number 60
_space_group_name_Hall '-P 2n 2ab'
_space_group_name_H-M_alt 'P b c n'
_symmetry_space_group_name_Hall '-P 2n 2ab'
_symmetry_space_group_name_H-M 'P b c n'
_atom_sites_solution_hydrogens geom
_atom_sites_solution_primary direct
_atom_sites_solution_secondary difmap
_audit_update_record
;
2018-08-27 deposited with the CCDC.
2018-10-23 downloaded from the CCDC.
;
_cell_angle_alpha 90.0000
_cell_angle_beta 90.0000
_cell_angle_gamma 90.0000
_cell_formula_units_Z 4
_cell_length_a 12.8500(7)
_cell_length_b 18.1669(8)
_cell_length_c 16.6491(9)
_cell_measurement_reflns_used 10480
_cell_measurement_temperature 93
_cell_measurement_theta_max 27.48
_cell_measurement_theta_min 3.00
_cell_volume 3886.6(3)
_computing_cell_refinement CrystalClear
_computing_data_collection 'CrystalClear (Rigaku Corp., 2000)'
_computing_data_reduction CrystalClear
_computing_molecular_graphics 'CrystalStructure 4.3'
_computing_publication_material 'CrystalStructure 4.3 (Rigaku, 2018)'
_computing_structure_refinement 'SHELXL97 (Sheldrick, 2008)'
_computing_structure_solution 'SIR92 (Altomare, et al., 1994)'
_diffrn_ambient_temperature 93
_diffrn_detector_area_resol_mean 7.314
_diffrn_measured_fraction_theta_full 0.997
_diffrn_measured_fraction_theta_max 0.996
_diffrn_measurement_device_type 'Rigaku Mercury70'
_diffrn_measurement_method \w
_diffrn_radiation_type 'Mo K\a'
_diffrn_radiation_wavelength 0.71070
_diffrn_reflns_av_R_equivalents 0.0249
_diffrn_reflns_av_unetI/netI 0.0174
_diffrn_reflns_Laue_measured_fraction_full 0.997
_diffrn_reflns_Laue_measured_fraction_max 0.996
_diffrn_reflns_limit_h_max 16
_diffrn_reflns_limit_h_min -16
_diffrn_reflns_limit_k_max 23
_diffrn_reflns_limit_k_min -23
_diffrn_reflns_limit_l_max 21
_diffrn_reflns_limit_l_min -20
_diffrn_reflns_number 28530
_diffrn_reflns_point_group_measured_fraction_full 0.997
_diffrn_reflns_point_group_measured_fraction_max 0.996
_diffrn_reflns_theta_full 25.241
_diffrn_reflns_theta_max 27.461
_diffrn_reflns_theta_min 3.006
_diffrn_standards_number 0
_exptl_absorpt_coefficient_mu 1.990
_exptl_absorpt_correction_T_max 0.942
_exptl_absorpt_correction_T_min 0.811
_exptl_absorpt_correction_type multi-scan
_exptl_absorpt_process_details 'REQAB (Rigaku, 1998)'
_exptl_crystal_colour green
_exptl_crystal_density_diffrn 1.891
_exptl_crystal_density_method 'not measured'
_exptl_crystal_description block
_exptl_crystal_F_000 2196.00
_exptl_crystal_size_max 0.160
_exptl_crystal_size_mid 0.100
_exptl_crystal_size_min 0.030
_refine_diff_density_max 1.53
_refine_diff_density_min -1.71
_refine_ls_extinction_method none
_refine_ls_goodness_of_fit_ref 1.104
_refine_ls_hydrogen_treatment constr
_refine_ls_number_parameters 254
_refine_ls_number_reflns 4433
_refine_ls_number_restraints 0
_refine_ls_R_factor_all 0.0463
_refine_ls_R_factor_gt 0.0459
_refine_ls_shift/su_max 0.001
_refine_ls_structure_factor_coef Fsqd
_refine_ls_weighting_details 'w = 1/[\s^2^(Fo^2^)+(0.0454P)^2^+19.5879P] where P=(Fo^2^+2Fc^2^)/3'
_refine_ls_weighting_scheme calc
_refine_ls_wR_factor_gt 0.1089
_refine_ls_wR_factor_ref 0.1092
_reflns_Friedel_coverage 0.000
_reflns_number_gt 4398
_reflns_number_total 4433
_reflns_threshold_expression F^2^>2.0\s(F^2^)
_cod_data_source_file c8dt03507e2.cif
_cod_data_source_block Ru2BrOMe2ebpma2
_cod_database_code 7047929

loop_
_space_group_symop_id
_space_group_symop_operation_xyz
1 +X,+Y,+Z
2 1/2-X,1/2-Y,1/2+Z
3 1/2+X,1/2-Y,-Z
4 -X,+Y,1/2-Z
5 -X,-Y,-Z
6 -1/2+X,-1/2+Y,-1/2-Z
7 -1/2-X,-1/2+Y,+Z
8 +X,-Y,-1/2+Z

loop_
_atom_site_label
_atom_site_type_symbol
_atom_site_fract_x
_atom_site_fract_y
_atom_site_fract_z
_atom_site_U_iso_or_equiv
_atom_site_adp_type
_atom_site_occupancy
_atom_site_site_symmetry_order
_atom_site_calc_flag
_atom_site_refinement_flags_posn
_atom_site_refinement_flags_adp
_atom_site_refinement_flags_occupancy
Ru1 Ru 0.60337(2) 0.01960(2) 0.73436(2) 0.01470(10) Uani 1 1 d . . .
Br1 Br 0.500000 -0.09888(3) 0.750000 0.01824(12) Uani 1 2 d S T P
P1 P 0.49223(10) -0.25540(7) 0.53112(11) 0.0460(4) Uani 1 1 d . . .
F1 F 0.3913(3) -0.28075(18) 0.5793(2) 0.0512(8) Uani 1 1 d . . .
F2 F 0.5907(4) -0.2289(3) 0.4782(4) 0.129(3) Uani 1 1 d . . .
F3 F 0.5582(4) -0.2462(2) 0.6096(4) 0.109(2) Uani 1 1 d . . .
F4 F 0.4299(4) -0.2646(3) 0.4502(2) 0.0832(15) Uani 1 1 d . . .
F5 F 0.4576(3) -0.17211(17) 0.5392(3) 0.0615(10) Uani 1 1 d . . .
F6 F 0.5280(3) -0.3391(2) 0.5244(4) 0.0975(19) Uani 1 1 d . . .
O1 O 0.4799(2) 0.06426(14) 0.67120(14) 0.0189(5) Uani 1 1 d . . .
O2 O 0.500000 -0.3063(5) 0.750000 0.086(2) Uani 1 2 d S T P
N1 N 0.6976(3) 0.11364(18) 0.71793(19) 0.0231(7) Uani 1 1 d . . .
N2 N 0.6862(2) -0.01717(16) 0.63606(18) 0.0166(6) Uani 1 1 d . . .
N3 N 0.7305(2) -0.01625(18) 0.79993(18) 0.0208(6) Uani 1 1 d . . .
C1 C 0.6372(4) 0.1845(2) 0.7293(3) 0.0315(10) Uani 1 1 d . . .
H1A H 0.608298 0.185558 0.784418 0.038 Uiso 1 1 calc R U .
H1B H 0.577981 0.185176 0.691265 0.038 Uiso 1 1 calc R U .
C2 C 0.7033(5) 0.2540(2) 0.7162(3) 0.0422(12) Uani 1 1 d . . .
H2A H 0.660036 0.297785 0.724323 0.051 Uiso 1 1 calc R U .
H2B H 0.761162 0.254433 0.754484 0.051 Uiso 1 1 calc R U .
H2C H 0.730822 0.254050 0.661259 0.051 Uiso 1 1 calc R U .
C3 C 0.7380(3) 0.1107(2) 0.6335(2) 0.0242(8) Uani 1 1 d . . .
H3A H 0.688208 0.135852 0.597317 0.029 Uiso 1 1 calc R U .
H3B H 0.805124 0.137360 0.630544 0.029 Uiso 1 1 calc R U .
C4 C 0.7838(4) 0.1095(3) 0.7784(3) 0.0347(10) Uani 1 1 d . . .
H4A H 0.846402 0.133912 0.756254 0.042 Uiso 1 1 calc R U .
H4B H 0.762792 0.136540 0.827420 0.042 Uiso 1 1 calc R U .
C5 C 0.7534(3) 0.0332(2) 0.6055(2) 0.0185(7) Uani 1 1 d . . .
C6 C 0.8271(3) 0.0144(2) 0.5479(2) 0.0223(8) Uani 1 1 d . . .
H6 H 0.874788 0.050117 0.528508 0.027 Uiso 1 1 calc R U .
C7 C 0.8302(3) -0.0575(2) 0.5191(2) 0.0215(7) Uani 1 1 d . . .
H7 H 0.880356 -0.071623 0.480171 0.026 Uiso 1 1 calc R U .
C8 C 0.7589(3) -0.1082(2) 0.5481(2) 0.0199(7) Uani 1 1 d . . .
H8 H 0.758109 -0.157194 0.528076 0.024 Uiso 1 1 calc R U .
C9 C 0.6887(3) -0.0866(2) 0.6069(2) 0.0182(7) Uani 1 1 d . . .
H9 H 0.640800 -0.121709 0.627321 0.022 Uiso 1 1 calc R U .
C10 C 0.8107(3) 0.0319(2) 0.8006(2) 0.0271(8) Uani 1 1 d . . .
C11 C 0.9093(3) 0.0116(3) 0.8273(3) 0.0359(11) Uani 1 1 d . . .
H11 H 0.965181 0.045792 0.825624 0.043 Uiso 1 1 calc R U .
C12 C 0.9252(4) -0.0588(3) 0.8561(3) 0.0385(11) Uani 1 1 d . . .
H12 H 0.992429 -0.073826 0.873337 0.046 Uiso 1 1 calc R U .
C13 C 0.8423(4) -0.1072(3) 0.8598(3) 0.0331(10) Uani 1 1 d . . .
H13 H 0.850852 -0.154987 0.881966 0.040 Uiso 1 1 calc R U .
C14 C 0.7460(3) -0.0845(2) 0.8303(2) 0.0249(8) Uani 1 1 d . . .
H14 H 0.689316 -0.118114 0.831473 0.030 Uiso 1 1 calc R U .
C15 C 0.4596(3) 0.0380(2) 0.5918(2) 0.0234(8) Uani 1 1 d . . .
H15A H 0.504509 0.063939 0.553527 0.028 Uiso 1 1 calc R U .
H15B H 0.473978 -0.014944 0.589237 0.028 Uiso 1 1 calc R U .
H15C H 0.386544 0.046959 0.578153 0.028 Uiso 1 1 calc R U .

loop_
_atom_site_aniso_label
_atom_site_aniso_U_11
_atom_site_aniso_U_22
_atom_site_aniso_U_33
_atom_site_aniso_U_23
_atom_site_aniso_U_13
_atom_site_aniso_U_12
Ru1 0.02011(16) 0.01395(15) 0.01006(15) -0.00100(9) 0.00205(10) -0.00304(10)
Br1 0.0205(2) 0.0145(2) 0.0197(2) 0.000 0.00345(18) 0.000
P1 0.0244(6) 0.0309(6) 0.0827(11) -0.0259(7) -0.0102(6) -0.0009(5)
F1 0.063(2) 0.0454(18) 0.0448(18) 0.0042(14) 0.0087(15) -0.0063(15)
F2 0.060(3) 0.117(4) 0.209(7) -0.095(5) 0.056(3) -0.052(3)
F3 0.113(4) 0.055(2) 0.159(5) -0.030(3) -0.103(4) 0.007(2)
F4 0.099(3) 0.105(3) 0.045(2) 0.000(2) 0.001(2) -0.063(3)
F5 0.065(2) 0.0310(15) 0.089(3) 0.0029(16) 0.000(2) -0.0005(15)
F6 0.059(2) 0.042(2) 0.191(6) -0.058(3) -0.032(3) 0.0143(17)
O1 0.0286(13) 0.0178(12) 0.0104(11) 0.0008(9) 0.0010(10) 0.0000(10)
O2 0.080(5) 0.077(5) 0.101(6) 0.000 -0.011(4) 0.000
N1 0.0328(18) 0.0195(15) 0.0171(15) -0.0030(12) 0.0048(13) -0.0088(13)
N2 0.0188(14) 0.0187(15) 0.0123(13) -0.0002(11) 0.0008(11) -0.0029(11)
N3 0.0224(16) 0.0265(16) 0.0134(14) -0.0063(12) 0.0011(12) -0.0021(12)
C1 0.050(3) 0.0153(18) 0.029(2) -0.0059(15) 0.0110(19) -0.0080(18)
C2 0.069(3) 0.019(2) 0.039(3) -0.0060(18) 0.015(2) -0.013(2)
C3 0.034(2) 0.0194(17) 0.0192(18) 0.0003(14) 0.0090(15) -0.0077(15)
C4 0.045(3) 0.035(2) 0.024(2) -0.0019(17) -0.0069(18) -0.022(2)
C5 0.0221(17) 0.0201(16) 0.0133(15) 0.0016(13) 0.0008(13) -0.0038(14)
C6 0.0223(18) 0.028(2) 0.0162(17) 0.0043(14) 0.0015(14) -0.0015(15)
C7 0.0200(17) 0.0275(19) 0.0169(17) 0.0012(14) 0.0024(13) 0.0056(14)
C8 0.0240(18) 0.0202(17) 0.0153(16) -0.0007(13) -0.0025(14) 0.0060(14)
C9 0.0220(17) 0.0182(16) 0.0145(15) 0.0007(13) -0.0008(13) -0.0007(13)
C10 0.0252(19) 0.040(2) 0.0156(17) -0.0040(16) 0.0021(15) -0.0096(17)
C11 0.026(2) 0.063(3) 0.0180(19) -0.012(2) 0.0037(16) -0.013(2)
C12 0.025(2) 0.070(3) 0.021(2) -0.016(2) -0.0038(16) 0.008(2)
C13 0.035(2) 0.042(2) 0.022(2) -0.0108(17) -0.0073(17) 0.0145(19)
C14 0.0277(19) 0.0275(19) 0.0195(17) -0.0071(15) -0.0040(15) 0.0045(16)
C15 0.031(2) 0.0289(19) 0.0100(16) 0.0018(14) -0.0001(14) 0.0009(16)

loop_
_atom_type_symbol
_atom_type_description
_atom_type_scat_dispersion_real
_atom_type_scat_dispersion_imag
_atom_type_scat_source
C C 0.0033 0.0016
;
International Tables for Crystallography
(Vol. C, Tables 4.2.6.8 and 6.1.1.4)
;
H H 0.0000 0.0000
;
International Tables for Crystallography
(Vol. C, Table 6.1.1.4)
;
Br Br -0.2901 2.4595
;
International Tables for Crystallography
(Vol. C, Tables 4.2.6.8 and 6.1.1.4)
;
F F 0.0171 0.0103
;
International Tables for Crystallography
(Vol. C, Tables 4.2.6.8 and 6.1.1.4)
;
N N 0.0061 0.0033
;
International Tables for Crystallography
(Vol. C, Tables 4.2.6.8 and 6.1.1.4)
;
O O 0.0106 0.0060
;
International Tables for Crystallography
(Vol. C, Tables 4.2.6.8 and 6.1.1.4)
;
P P 0.1023 0.0942
;
International Tables for Crystallography
(Vol. C, Tables 4.2.6.8 and 6.1.1.4)
;
Ru Ru -1.2594 0.8363
;
International Tables for Crystallography
(Vol. C, Tables 4.2.6.8 and 6.1.1.4)
;

loop_
_geom_angle_atom_site_label_1
_geom_angle_atom_site_label_2
_geom_angle_atom_site_label_3
_geom_angle
_geom_angle_site_symmetry_1
_geom_angle_site_symmetry_3
N2 Ru1 O1 175.65(11) . 4_656
N2 Ru1 O1 96.87(11) . .
O1 Ru1 O1 80.54(11) 4_656 .
N2 Ru1 N3 84.78(12) . .
O1 Ru1 N3 97.53(11) 4_656 .
O1 Ru1 N3 175.24(11) . .
N2 Ru1 N1 82.14(12) . .
O1 Ru1 N1 94.47(11) 4_656 .
O1 Ru1 N1 93.26(12) . .
N3 Ru1 N1 82.53(13) . .
N2 Ru1 Br1 94.40(8) . .
O1 Ru1 Br1 89.07(7) 4_656 .
O1 Ru1 Br1 89.05(7) . .
N3 Ru1 Br1 95.28(9) . .
N1 Ru1 Br1 176.04(9) . .
N2 Ru1 Ru1 131.22(8) . 4_656
O1 Ru1 Ru1 49.14(7) 4_656 4_656
O1 Ru1 Ru1 49.11(7) . 4_656
N3 Ru1 Ru1 132.30(9) . 4_656
N1 Ru1 Ru1 126.00(10) . 4_656
Br1 Ru1 Ru1 57.836(9) . 4_656
Ru1 Br1 Ru1 64.328(18) . 4_656
F3 P1 F4 177.7(3) . .
F3 P1 F5 88.8(2) . .
F4 P1 F5 91.8(3) . .
F3 P1 F6 90.2(3) . .
F4 P1 F6 89.2(3) . .
F5 P1 F6 179.0(3) . .
F3 P1 F1 93.0(3) . .
F4 P1 F1 89.2(2) . .
F5 P1 F1 90.3(2) . .
F6 P1 F1 89.7(2) . .
F3 P1 F2 89.9(4) . .
F4 P1 F2 87.9(3) . .
F5 P1 F2 88.9(3) . .
F6 P1 F2 91.2(3) . .
F1 P1 F2 177.0(3) . .
C15 O1 Ru1 118.6(2) . 4_656
C15 O1 Ru1 118.6(2) . .
Ru1 O1 Ru1 81.76(9) 4_656 .
C4 N1 C3 111.9(3) . .
C4 N1 C1 109.7(3) . .
C3 N1 C1 108.9(3) . .
C4 N1 Ru1 107.2(2) . .
C3 N1 Ru1 106.9(2) . .
C1 N1 Ru1 112.2(3) . .
C9 N2 C5 118.6(3) . .
C9 N2 Ru1 126.8(2) . .
C5 N2 Ru1 114.1(2) . .
C10 N3 C14 118.6(4) . .
C10 N3 Ru1 113.7(3) . .
C14 N3 Ru1 126.9(3) . .
N1 C1 C2 113.4(4) . .
N1 C1 H1A 108.9 . .
C2 C1 H1A 108.9 . .
N1 C1 H1B 108.9 . .
C2 C1 H1B 108.9 . .
H1A C1 H1B 107.7 . .
C1 C2 H2A 109.5 . .
C1 C2 H2B 109.5 . .
H2A C2 H2B 109.5 . .
C1 C2 H2C 109.5 . .
H2A C2 H2C 109.5 . .
H2B C2 H2C 109.5 . .
C5 C3 N1 111.8(3) . .
C5 C3 H3A 109.3 . .
N1 C3 H3A 109.3 . .
C5 C3 H3B 109.3 . .
N1 C3 H3B 109.3 . .
H3A C3 H3B 107.9 . .
C10 C4 N1 112.6(3) . .
C10 C4 H4A 109.1 . .
N1 C4 H4A 109.1 . .
C10 C4 H4B 109.1 . .
N1 C4 H4B 109.1 . .
H4A C4 H4B 107.8 . .
N2 C5 C6 121.8(3) . .
N2 C5 C3 115.7(3) . .
C6 C5 C3 122.4(3) . .
C5 C6 C7 119.2(3) . .
C5 C6 H6 120.4 . .
C7 C6 H6 120.4 . .
C8 C7 C6 119.0(3) . .
C8 C7 H7 120.5 . .
C6 C7 H7 120.5 . .
C7 C8 C9 119.1(3) . .
C7 C8 H8 120.4 . .
C9 C8 H8 120.4 . .
N2 C9 C8 122.2(3) . .
N2 C9 H9 118.9 . .
C8 C9 H9 118.9 . .
N3 C10 C11 121.6(4) . .
N3 C10 C4 115.6(4) . .
C11 C10 C4 122.6(4) . .
C12 C11 C10 119.4(4) . .
C12 C11 H11 120.3 . .
C10 C11 H11 120.3 . .
C11 C12 C13 119.3(4) . .
C11 C12 H12 120.3 . .
C13 C12 H12 120.3 . .
C12 C13 C14 118.8(5) . .
C12 C13 H13 120.6 . .
C14 C13 H13 120.6 . .
N3 C14 C13 122.1(4) . .
N3 C14 H14 118.9 . .
C13 C14 H14 118.9 . .
O1 C15 H15A 109.5 . .
O1 C15 H15B 109.5 . .
H15A C15 H15B 109.5 . .
O1 C15 H15C 109.5 . .
H15A C15 H15C 109.5 . .
H15B C15 H15C 109.5 . .

loop_
_geom_bond_atom_site_label_1
_geom_bond_atom_site_label_2
_geom_bond_distance
_geom_bond_site_symmetry_2
Ru1 N2 2.064(3) .
Ru1 O1 2.068(2) 4_656
Ru1 O1 2.069(3) .
Ru1 N3 2.070(3) .
Ru1 N1 2.112(3) .
Ru1 Br1 2.5427(5) .
Ru1 Ru1 2.7072(6) 4_656
P1 F3 1.567(4) .
P1 F4 1.575(4) .
P1 F5 1.583(3) .
P1 F6 1.592(4) .
P1 F1 1.593(4) .
P1 F2 1.616(5) .
O1 C15 1.430(4) .
N1 C4 1.499(6) .
N1 C3 1.500(5) .
N1 C1 1.516(5) .
N2 C9 1.351(4) .
N2 C5 1.356(5) .
N3 C10 1.351(5) .
N3 C14 1.354(5) .
C1 C2 1.537(6) .
C1 H1A 0.9900 .
C1 H1B 0.9900 .
C2 H2A 0.9800 .
C2 H2B 0.9800 .
C2 H2C 0.9800 .
C3 C5 1.497(5) .
C3 H3A 0.9900 .
C3 H3B 0.9900 .
C4 C10 1.497(7) .
C4 H4A 0.9900 .
C4 H4B 0.9900 .
C5 C6 1.390(5) .
C6 C7 1.392(5) .
C6 H6 0.9500 .
C7 C8 1.386(5) .
C7 H7 0.9500 .
C8 C9 1.387(5) .
C8 H8 0.9500 .
C9 H9 0.9500 .
C10 C11 1.393(6) .
C11 C12 1.381(8) .
C11 H11 0.9500 .
C12 C13 1.382(7) .
C12 H12 0.9500 .
C13 C14 1.394(6) .
C13 H13 0.9500 .
C14 H14 0.9500 .
C15 H15A 0.9800 .
C15 H15B 0.9800 .
C15 H15C 0.9800 .

loop_
_geom_torsion_atom_site_label_1
_geom_torsion_atom_site_label_2
_geom_torsion_atom_site_label_3
_geom_torsion_atom_site_label_4
_geom_torsion
C4 N1 C1 C2 62.1(5)
C3 N1 C1 C2 -60.7(5)
Ru1 N1 C1 C2 -178.9(3)
C4 N1 C3 C5 85.1(4)
C1 N1 C3 C5 -153.4(3)
Ru1 N1 C3 C5 -32.0(4)
C3 N1 C4 C10 -88.4(4)
C1 N1 C4 C10 150.6(4)
Ru1 N1 C4 C10 28.6(4)
C9 N2 C5 C6 -2.9(5)
Ru1 N2 C5 C6 169.5(3)
C9 N2 C5 C3 173.1(3)
Ru1 N2 C5 C3 -14.5(4)
N1 C3 C5 N2 32.1(5)
N1 C3 C5 C6 -151.9(4)
N2 C5 C6 C7 1.9(6)
C3 C5 C6 C7 -173.8(4)
C5 C6 C7 C8 0.6(6)
C6 C7 C8 C9 -2.0(5)
C5 N2 C9 C8 1.4(5)
Ru1 N2 C9 C8 -169.9(3)
C7 C8 C9 N2 1.1(5)
C14 N3 C10 C11 3.8(6)
Ru1 N3 C10 C11 -166.7(3)
C14 N3 C10 C4 -170.7(3)
Ru1 N3 C10 C4 18.8(4)
N1 C4 C10 N3 -32.6(5)
N1 C4 C10 C11 153.0(4)
N3 C10 C11 C12 -2.1(6)
C4 C10 C11 C12 172.0(4)
C10 C11 C12 C13 -1.5(6)
C11 C12 C13 C14 3.2(6)
C10 N3 C14 C13 -2.0(5)
Ru1 N3 C14 C13 167.2(3)
C12 C13 C14 N3 -1.5(6)
